data_1510321
loop_
_publ_author_name
'Palenzona, A.'
'Iandelli, A.'

_publ_section_title
;
 The yttrium-gold system
;
_journal_name_full 'Journal of the Less-Common Metals'
_journal_page_first 221
_journal_page_last 227
_journal_paper_doi 10.1016/0022-5088(69)90160-X
_journal_volume 18
_journal_year 1969
_chemical_formula_sum 'Au Yb2'
_space_group_IT_number 62
_symmetry_space_group_name_Hall '-P 2ac 2n'
_symmetry_space_group_name_H-M 'P n m a'
_cell_angle_alpha 90
_cell_angle_beta 90
_cell_angle_gamma 90
_cell_formula_units_Z 4
_cell_length_a 7.808
_cell_length_b 4.57
_cell_length_c 9.409
_cell_volume 335.737
_citation_journal_id_ASTM JCOMAH
_cod_data_source_file gold_392.cif
_cod_data_source_block Au1Yb2
_cod_original_cell_volume 335.7372
_cod_original_formula_sum 'Au1 Yb2'
_cod_database_code 1510321

loop_
_symmetry_equiv_pos_as_xyz
x,y,z
-x+1/2,-y,z+1/2
x+1/2,-y+1/2,-z+1/2
-x,y+1/2,-z
-x,-y,-z
x-1/2,y,-z-1/2
-x-1/2,y-1/2,z-1/2
x,-y-1/2,z

loop_
_atom_site_label
_atom_site_type_symbol
_atom_site_fract_x
_atom_site_fract_y
_atom_site_fract_z
_atom_site_occupancy
_atom_site_U_iso_or_equiv
Yb1 Yb 0.845 0.25 0.074 1 0.0
Yb2 Yb 0.978 0.25 0.676 1 0.0
Au1 Au 0.245 0.25 0.107 1 0.0
